data_1509601
loop_
_publ_author_name
'Bouwmeester, H.J.M.'

_publ_section_title
;
 The thermodynamic and kinetic properties of silver intercalated niobium
 disulfide
;
_journal_name_full 'Solid State Ionics'
_journal_page_first 163
_journal_page_last 170
_journal_volume 16
_journal_year 1985
_chemical_formula_sum 'Ag1.5 Nb6 S12'
_chemical_name_systematic '(Ag Nb4 S8)1.5'
_space_group_IT_number 166
_symmetry_space_group_name_Hall '-R 3 2"'
_symmetry_space_group_name_H-M 'R -3 m :H'
_cell_angle_alpha 90
_cell_angle_beta 90
_cell_angle_gamma 120
_cell_formula_units_Z 1
_cell_length_a 3.3423
_cell_length_b 3.3423
_cell_length_c 39.35
_cell_volume 380.685
_citation_journal_id_ASTM SSIOD3
_cod_data_source_file silver1-2_605.cif
_cod_data_source_block Ag1.5Nb6S12
_cod_original_cell_volume 380.6854
_cod_database_code 1509601

loop_
_symmetry_equiv_pos_as_xyz
x,y,z
-y,x-y,z
-x+y,-x,z
y,x,-z
-x,-x+y,-z
x-y,-y,-z
-x,-y,-z
y,-x+y,-z
x-y,x,-z
-y,-x,z
x,x-y,z
-x+y,y,z
x+2/3,y+1/3,z+1/3
-y+2/3,x-y+1/3,z+1/3
-x+y+2/3,-x+1/3,z+1/3
y+2/3,x+1/3,-z+1/3
-x+2/3,-x+y+1/3,-z+1/3
x-y+2/3,-y+1/3,-z+1/3
-x+2/3,-y+1/3,-z+1/3
y+2/3,-x+y+1/3,-z+1/3
x-y+2/3,x+1/3,-z+1/3
-y+2/3,-x+1/3,z+1/3
x+2/3,x-y+1/3,z+1/3
-x+y+2/3,y+1/3,z+1/3
x+1/3,y+2/3,z+2/3
-y+1/3,x-y+2/3,z+2/3
-x+y+1/3,-x+2/3,z+2/3
y+1/3,x+2/3,-z+2/3
-x+1/3,-x+y+2/3,-z+2/3
x-y+1/3,-y+2/3,-z+2/3
-x+1/3,-y+2/3,-z+2/3
y+1/3,-x+y+2/3,-z+2/3
x-y+1/3,x+2/3,-z+2/3
-y+1/3,-x+2/3,z+2/3
x+1/3,x-y+2/3,z+2/3
-x+y+1/3,y+2/3,z+2/3

loop_
_atom_site_label
_atom_site_type_symbol
_atom_site_fract_x
_atom_site_fract_y
_atom_site_fract_z
_atom_site_occupancy
_atom_site_U_iso_or_equiv
S1 S 0 0 0.222 1 0.0
S2 S 0 0 0.303 1 0.0
Nb1 Nb 0 0 0.069 1 0.0
Ag1 Ag 0 0 0.146 0.25 0.0

_cod_duplicate_entry 1509082
